data_7715192
loop_
_publ_author_name
'Mohite, Manali A.'
'Sheokand, Sonu'
'Mondal, Dipanjan'
'Balakrishna, Maravanji S.'

_publ_section_title
;
 Catalytic utility of PNN-based Mn<sup>I</sup> pincer complexes in the
 synthesis of quinolines and transfer hydrogenation of carbonyl
 derivatives.
;
_journal_issue 12
_journal_name_full 'Dalton transactions (Cambridge, England : 2003)'
_journal_page_first 5580
_journal_page_last 5591
_journal_paper_doi 10.1039/d4dt00001c
_journal_volume 53
_journal_year 2024
_chemical_formula_moiety 'C29 H24 Br Mn N5 O2 P'
_chemical_formula_sum 'C29 H24 Br Mn N5 O2 P'
_chemical_formula_weight 640.35
_space_group_crystal_system monoclinic
_space_group_IT_number 14
_space_group_name_Hall '-P 2ybc'
_space_group_name_H-M_alt 'P 1 21/c 1'
_atom_sites_solution_hydrogens geom
_atom_sites_solution_primary dual
_audit_creation_date 2023-08-28
_audit_creation_method
;
Olex2 1.5
(compiled 2022.04.07 svn.rca3783a0 for OlexSys, GUI svn.r6498)
;
_audit_update_record
;
2023-10-18 deposited with the CCDC.	2024-02-16 downloaded from the CCDC.
;
_cell_angle_alpha 90
_cell_angle_beta 110.297(2)
_cell_angle_gamma 90
_cell_formula_units_Z 4
_cell_length_a 18.7073(13)
_cell_length_b 8.3671(6)
_cell_length_c 18.4670(11)
_cell_measurement_reflns_used 8349
_cell_measurement_temperature 150(2)
_cell_measurement_theta_max 28.42
_cell_measurement_theta_min 2.32
_cell_volume 2711.1(3)
_computing_cell_refinement 'SAINT V8.40A (Bruker, 2019)'
_computing_data_reduction 'SAINT V8.40A (Bruker, 2019)'
_computing_molecular_graphics 'Olex2 1.5 (Dolomanov et al., 2009)'
_computing_publication_material 'Olex2 1.5 (Dolomanov et al., 2009)'
_computing_structure_refinement 'SHELXL 2018/3 (Sheldrick, 2015)'
_computing_structure_solution 'SHELXT 2014/5 (Sheldrick, 2014)'
_diffrn_ambient_temperature 150.00
_diffrn_measured_fraction_theta_full 0.997
_diffrn_measured_fraction_theta_max 0.993
_diffrn_measurement_device_type 'Bruker APEX-II CCD'
_diffrn_measurement_method '\f and \w scans'
_diffrn_radiation_type MoK\a
_diffrn_radiation_wavelength 0.71073
_diffrn_reflns_av_R_equivalents 0.0498
_diffrn_reflns_av_unetI/netI 0.0479
_diffrn_reflns_Laue_measured_fraction_full 0.997
_diffrn_reflns_Laue_measured_fraction_max 0.993
_diffrn_reflns_limit_h_max 25
_diffrn_reflns_limit_h_min -18
_diffrn_reflns_limit_k_max 11
_diffrn_reflns_limit_k_min -11
_diffrn_reflns_limit_l_max 23
_diffrn_reflns_limit_l_min -24
_diffrn_reflns_number 25461
_diffrn_reflns_point_group_measured_fraction_full 0.997
_diffrn_reflns_point_group_measured_fraction_max 0.993
_diffrn_reflns_theta_full 25.242
_diffrn_reflns_theta_max 28.482
_diffrn_reflns_theta_min 2.322
_diffrn_source_current 1.4
_diffrn_source_power 0.07
_diffrn_source_voltage 50.0
_diffrn_standards_number 0
_exptl_absorpt_coefficient_mu 2.057
_exptl_absorpt_correction_T_max 0.7457
_exptl_absorpt_correction_T_min 0.6262
_exptl_absorpt_correction_type multi-scan
_exptl_absorpt_process_details
;
SADABS-2016/2 (Bruker,2016/2) was used for absorption correction.
wR2(int) was 0.0738 before and 0.0552 after correction.
The Ratio of minimum to maximum transmission is 0.8397.
The \l/2 correction factor is Not present.
;
_exptl_crystal_colour orange
_exptl_crystal_colour_primary orange
_exptl_crystal_density_diffrn 1.569
_exptl_crystal_description plate
_exptl_crystal_F_000 1296
_exptl_crystal_size_max 0.215
_exptl_crystal_size_mid 0.065
_exptl_crystal_size_min 0.045
_refine_diff_density_max 1.189
_refine_diff_density_min -1.853
_refine_diff_density_rms 0.147
_refine_ls_extinction_method none
_refine_ls_goodness_of_fit_ref 1.072
_refine_ls_hydrogen_treatment constr
_refine_ls_matrix_type full
_refine_ls_number_parameters 353
_refine_ls_number_reflns 6820
_refine_ls_number_restraints 0
_refine_ls_restrained_S_all 1.072
_refine_ls_R_factor_all 0.0739
_refine_ls_R_factor_gt 0.0603
_refine_ls_shift/su_max 0.000
_refine_ls_shift/su_mean 0.000
_refine_ls_structure_factor_coef Fsqd
_refine_ls_weighting_details 'w=1/[\s^2^(Fo^2^)+(0.0733P)^2^+14.3389P] where P=(Fo^2^+2Fc^2^)/3'
_refine_ls_weighting_scheme calc
_refine_ls_wR_factor_gt 0.1624
_refine_ls_wR_factor_ref 0.1700
_reflns_Friedel_coverage 0.000
_reflns_number_gt 5644
_reflns_number_total 6820
_reflns_threshold_expression 'I > 2\s(I)'
_cod_data_source_file d4dt00001c2.cif
_cod_data_source_block msb_m_brown_0ma_a
_cod_depositor_comments 'Adding full bibliography for 7715191--7715193.cif.'
_cod_database_code 7715192
_shelx_shelxl_version_number 2018/3
_shelx_space_group_comment
;
The symmetry employed for this shelxl refinement is uniquely defined
by the following loop, which should always be used as a source of
symmetry information in preference to the above space-group names.
They are only intended as comments.
;
_shelx_estimated_absorpt_t_max 0.913
_shelx_estimated_absorpt_t_min 0.666
_olex2_refinement_description
;
1.a Secondary CH2 refined with riding coordinates:
 C7(H7A,H7B)
1.b Aromatic/amide H refined with riding coordinates:
 C21(H21), C2(H2), C3(H3), C4(H4), C15(H15), C16(H16), C17(H17), C18(H18),
 C19(H19), C13(H13), C12(H12), C11(H11), C10(H10), C9(H9), C27(H27), C26(H26),
 C25(H25), C24(H24), C23(H23)
1.c Idealised Me refined as rotating group:
 C6(H6A,H6B,H6C)
;
_olex2_submission_special_instructions 'No special instructions were received'

loop_
_space_group_symop_operation_xyz
'x, y, z'
'-x, y+1/2, -z+1/2'
'-x, -y, -z'
'x, -y-1/2, z-1/2'

loop_
_atom_site_label
_atom_site_type_symbol
_atom_site_fract_x
_atom_site_fract_y
_atom_site_fract_z
_atom_site_U_iso_or_equiv
_atom_site_adp_type
_atom_site_occupancy
_atom_site_site_symmetry_order
_atom_site_calc_flag
_atom_site_refinement_flags_posn
_atom_site_refinement_flags_adp
_atom_site_refinement_flags_occupancy
_atom_site_disorder_assembly
_atom_site_disorder_group
Br1 Br 0.38059(3) 0.24955(6) 0.33403(3) 0.02468(14) Uani 1 1 d . . . . .
Mn1 Mn 0.27715(3) 0.43167(7) 0.34853(3) 0.01091(15) Uani 1 1 d . . . . .
P1 P 0.20089(6) 0.21565(12) 0.32265(6) 0.0120(2) Uani 1 1 d . . . . .
O1 O 0.2259(2) 0.5151(4) 0.18453(17) 0.0275(8) Uani 1 1 d . . . . .
O2 O 0.1752(2) 0.6739(4) 0.3692(2) 0.0351(9) Uani 1 1 d . . . . .
N3 N 0.36213(19) 0.5876(4) 0.38686(18) 0.0127(6) Uani 1 1 d . . . . .
N4 N 0.3928(2) 0.6881(4) 0.35178(19) 0.0143(7) Uani 1 1 d . . . . .
N5 N 0.45363(19) 0.7515(4) 0.40799(19) 0.0120(6) Uani 1 1 d . . . . .
N1 N 0.31943(19) 0.3741(4) 0.47076(18) 0.0117(6) Uani 1 1 d . . . . .
N2 N 0.2434(2) 0.1513(4) 0.47300(19) 0.0147(7) Uani 1 1 d . . . . .
C21 C 0.4612(2) 0.6908(5) 0.4788(2) 0.0130(7) Uani 1 1 d . . . . .
H21 H 0.499127 0.715593 0.527062 0.016 Uiso 1 1 calc R U . . .
C20 C 0.4013(2) 0.5855(5) 0.4643(2) 0.0117(7) Uani 1 1 d . . . . .
C1 C 0.3737(2) 0.4810(5) 0.5120(2) 0.0127(7) Uani 1 1 d . . . . .
C2 C 0.3988(2) 0.4958(5) 0.5911(2) 0.0149(8) Uani 1 1 d . . . . .
H2 H 0.437398 0.570542 0.617181 0.018 Uiso 1 1 calc R U . . .
C3 C 0.3658(2) 0.3973(5) 0.6319(2) 0.0161(8) Uani 1 1 d . . . . .
H3 H 0.380042 0.407284 0.686322 0.019 Uiso 1 1 calc R U . . .
C4 C 0.3129(2) 0.2865(5) 0.5927(2) 0.0137(7) Uani 1 1 d . . . . .
H4 H 0.290283 0.218791 0.620071 0.016 Uiso 1 1 calc R U . . .
C5 C 0.2915(2) 0.2723(5) 0.5115(2) 0.0131(7) Uani 1 1 d . . . . .
C7 C 0.2491(2) 0.0802(5) 0.4032(2) 0.0155(8) Uani 1 1 d . . . . .
H7A H 0.224395 -0.026117 0.393934 0.019 Uiso 1 1 calc R U . . .
H7B H 0.303264 0.067057 0.408390 0.019 Uiso 1 1 calc R U . . .
C14 C 0.1044(2) 0.2087(5) 0.3270(2) 0.0155(8) Uani 1 1 d . . . . .
C15 C 0.0821(3) 0.3225(5) 0.3704(3) 0.0201(9) Uani 1 1 d . . . . .
H15 H 0.115434 0.407863 0.394083 0.024 Uiso 1 1 calc R U . . .
C16 C 0.0111(3) 0.3114(7) 0.3791(3) 0.0280(10) Uani 1 1 d . . . . .
H16 H -0.003082 0.388491 0.409338 0.034 Uiso 1 1 calc R U . . .
C17 C -0.0385(3) 0.1903(8) 0.3444(3) 0.0329(12) Uani 1 1 d . . . . .
H17 H -0.087104 0.184170 0.349851 0.039 Uiso 1 1 calc R U . . .
C18 C -0.0168(3) 0.0776(8) 0.3014(3) 0.0385(14) Uani 1 1 d . . . . .
H18 H -0.050838 -0.006521 0.277343 0.046 Uiso 1 1 calc R U . . .
C19 C 0.0543(3) 0.0854(7) 0.2928(3) 0.0300(11) Uani 1 1 d . . . . .
H19 H 0.068576 0.006285 0.263512 0.036 Uiso 1 1 calc R U . . .
C8 C 0.1899(2) 0.1060(5) 0.2335(2) 0.0167(8) Uani 1 1 d . . . . .
C13 C 0.2324(3) -0.0281(6) 0.2316(3) 0.0235(9) Uani 1 1 d . . . . .
H13 H 0.268181 -0.069304 0.277958 0.028 Uiso 1 1 calc R U . . .
C12 C 0.2226(3) -0.1023(6) 0.1614(3) 0.0333(12) Uani 1 1 d . . . . .
H12 H 0.251799 -0.194434 0.160163 0.040 Uiso 1 1 calc R U . . .
C11 C 0.1710(4) -0.0440(7) 0.0938(3) 0.0380(14) Uani 1 1 d . . . . .
H11 H 0.164168 -0.096754 0.046337 0.046 Uiso 1 1 calc R U . . .
C10 C 0.1291(3) 0.0911(7) 0.0950(3) 0.0345(13) Uani 1 1 d . . . . .
H10 H 0.094112 0.132643 0.048227 0.041 Uiso 1 1 calc R U . . .
C9 C 0.1381(3) 0.1661(6) 0.1646(2) 0.0225(9) Uani 1 1 d . . . . .
H9 H 0.108954 0.258649 0.165510 0.027 Uiso 1 1 calc R U . . .
C6 C 0.1991(3) 0.0610(5) 0.5107(3) 0.0198(9) Uani 1 1 d . . . . .
H6A H 0.231181 -0.022359 0.543367 0.030 Uiso 1 1 calc R U . . .
H6B H 0.155156 0.011521 0.471302 0.030 Uiso 1 1 calc R U . . .
H6C H 0.181226 0.133372 0.542497 0.030 Uiso 1 1 calc R U . . .
C22 C 0.5018(2) 0.8645(5) 0.3888(2) 0.0127(7) Uani 1 1 d . . . . .
C27 C 0.5562(2) 0.9470(5) 0.4472(2) 0.0153(8) Uani 1 1 d . . . . .
H27 H 0.561085 0.930767 0.499616 0.018 Uiso 1 1 calc R U . . .
C26 C 0.6035(2) 1.0541(5) 0.4280(3) 0.0164(8) Uani 1 1 d . . . . .
H26 H 0.640701 1.112497 0.467519 0.020 Uiso 1 1 calc R U . . .
C25 C 0.5969(2) 1.0765(5) 0.3514(3) 0.0190(8) Uani 1 1 d . . . . .
H25 H 0.629288 1.149942 0.338524 0.023 Uiso 1 1 calc R U . . .
C24 C 0.5427(2) 0.9909(5) 0.2938(3) 0.0191(8) Uani 1 1 d . . . . .
H24 H 0.538829 1.004924 0.241562 0.023 Uiso 1 1 calc R U . . .
C23 C 0.4944(2) 0.8860(5) 0.3114(2) 0.0162(8) Uani 1 1 d . . . . .
H23 H 0.456637 0.829277 0.271683 0.019 Uiso 1 1 calc R U . . .
C28 C 0.2473(3) 0.4839(5) 0.2496(2) 0.0180(8) Uani 1 1 d . . . . .
C29 C 0.2119(2) 0.5763(5) 0.3609(3) 0.0206(9) Uani 1 1 d . . . . .

loop_
_atom_site_aniso_label
_atom_site_aniso_U_11
_atom_site_aniso_U_22
_atom_site_aniso_U_33
_atom_site_aniso_U_23
_atom_site_aniso_U_13
_atom_site_aniso_U_12
Br1 0.0250(2) 0.0269(3) 0.0234(2) -0.00254(18) 0.01003(19) 0.00000(18)
Mn1 0.0124(3) 0.0110(3) 0.0085(3) -0.0003(2) 0.0025(2) -0.0013(2)
P1 0.0136(5) 0.0118(5) 0.0101(4) -0.0015(4) 0.0034(4) -0.0019(4)
O1 0.040(2) 0.0280(18) 0.0109(14) 0.0052(13) 0.0050(14) -0.0024(15)
O2 0.046(2) 0.0164(17) 0.050(2) -0.0106(16) 0.0246(19) -0.0075(16)
N3 0.0145(15) 0.0134(16) 0.0097(14) 0.0001(12) 0.0035(12) -0.0018(13)
N4 0.0158(16) 0.0140(16) 0.0130(15) -0.0024(13) 0.0050(13) -0.0057(13)
N5 0.0133(15) 0.0126(15) 0.0101(14) -0.0005(12) 0.0039(12) -0.0017(12)
N1 0.0155(16) 0.0098(15) 0.0101(14) 0.0001(12) 0.0048(12) 0.0008(12)
N2 0.0171(16) 0.0167(16) 0.0112(15) -0.0004(13) 0.0063(13) -0.0038(13)
C21 0.0138(18) 0.0136(18) 0.0122(17) 0.0003(14) 0.0051(14) 0.0016(15)
C20 0.0129(17) 0.0124(17) 0.0086(16) -0.0017(14) 0.0024(14) 0.0010(14)
C1 0.0143(18) 0.0116(17) 0.0113(17) -0.0010(14) 0.0034(14) 0.0014(14)
C2 0.0161(19) 0.0158(19) 0.0114(17) -0.0035(15) 0.0029(15) -0.0027(15)
C3 0.022(2) 0.018(2) 0.0099(17) -0.0008(15) 0.0070(15) 0.0020(16)
C4 0.0146(18) 0.0149(18) 0.0141(18) 0.0019(15) 0.0080(15) 0.0032(15)
C5 0.0130(18) 0.0129(18) 0.0148(18) -0.0003(14) 0.0067(15) 0.0011(14)
C7 0.020(2) 0.0114(18) 0.0147(18) -0.0002(15) 0.0057(15) -0.0028(15)
C14 0.0138(18) 0.020(2) 0.0130(17) 0.0008(15) 0.0048(15) -0.0019(15)
C15 0.021(2) 0.017(2) 0.022(2) -0.0017(17) 0.0076(17) 0.0027(17)
C16 0.023(2) 0.036(3) 0.028(2) 0.003(2) 0.013(2) 0.009(2)
C17 0.016(2) 0.056(4) 0.027(2) 0.002(2) 0.0073(19) -0.004(2)
C18 0.028(3) 0.054(4) 0.036(3) -0.018(3) 0.015(2) -0.023(3)
C19 0.030(3) 0.036(3) 0.030(2) -0.015(2) 0.017(2) -0.016(2)
C8 0.021(2) 0.0159(19) 0.0144(18) -0.0047(15) 0.0071(16) -0.0095(16)
C13 0.030(2) 0.020(2) 0.026(2) -0.0056(18) 0.0163(19) -0.0056(18)
C12 0.048(3) 0.020(2) 0.045(3) -0.015(2) 0.034(3) -0.012(2)
C11 0.057(4) 0.039(3) 0.031(3) -0.023(2) 0.031(3) -0.030(3)
C10 0.038(3) 0.049(3) 0.017(2) -0.008(2) 0.009(2) -0.022(3)
C9 0.026(2) 0.026(2) 0.0150(19) -0.0040(17) 0.0060(17) -0.0108(19)
C6 0.019(2) 0.023(2) 0.020(2) 0.0032(17) 0.0103(17) -0.0055(17)
C22 0.0145(18) 0.0096(17) 0.0152(18) 0.0013(14) 0.0067(15) 0.0006(14)
C27 0.0148(18) 0.0138(18) 0.0173(18) -0.0024(15) 0.0058(15) 0.0012(15)
C26 0.0112(18) 0.0129(18) 0.024(2) -0.0033(16) 0.0051(16) 0.0002(15)
C25 0.0170(19) 0.0148(19) 0.028(2) 0.0052(17) 0.0108(17) 0.0011(16)
C24 0.021(2) 0.018(2) 0.020(2) 0.0049(16) 0.0097(17) 0.0037(17)
C23 0.0184(19) 0.0167(19) 0.0130(18) -0.0016(15) 0.0047(15) -0.0015(16)
C28 0.022(2) 0.0129(18) 0.020(2) 0.0009(16) 0.0080(17) -0.0034(16)
C29 0.0151(19) 0.019(2) 0.023(2) 0.0084(17) 0.0006(16) -0.0040(17)

loop_
_atom_type_symbol
_atom_type_description
_atom_type_scat_dispersion_real
_atom_type_scat_dispersion_imag
_atom_type_scat_source
C C 0.0033 0.0016 'International Tables Vol C Tables 4.2.6.8 and 6.1.1.4'
H H 0.0000 0.0000 'International Tables Vol C Tables 4.2.6.8 and 6.1.1.4'
Br Br -0.2901 2.4595 'International Tables Vol C Tables 4.2.6.8 and 6.1.1.4'
Mn Mn 0.3368 0.7283 'International Tables Vol C Tables 4.2.6.8 and 6.1.1.4'
N N 0.0061 0.0033 'International Tables Vol C Tables 4.2.6.8 and 6.1.1.4'
O O 0.0106 0.0060 'International Tables Vol C Tables 4.2.6.8 and 6.1.1.4'
P P 0.1023 0.0942 'International Tables Vol C Tables 4.2.6.8 and 6.1.1.4'

loop_
_geom_angle_atom_site_label_1
_geom_angle_atom_site_label_2
_geom_angle_atom_site_label_3
_geom_angle
_geom_angle_site_symmetry_1
_geom_angle_site_symmetry_3
_geom_angle_publ_flag
P1 Mn1 Br1 86.90(4) . . ?
N3 Mn1 Br1 83.53(10) . . ?
N3 Mn1 P1 166.75(10) . . ?
N3 Mn1 N1 79.48(13) . . ?
N1 Mn1 Br1 87.74(9) . . ?
N1 Mn1 P1 91.04(9) . . ?
C28 Mn1 Br1 91.07(15) . . ?
C28 Mn1 P1 91.66(14) . . ?
C28 Mn1 N3 97.64(17) . . ?
C28 Mn1 N1 176.99(17) . . ?
C28 Mn1 C29 88.8(2) . . ?
C29 Mn1 Br1 173.88(14) . . ?
C29 Mn1 P1 99.22(14) . . ?
C29 Mn1 N3 90.42(17) . . ?
C29 Mn1 N1 92.06(17) . . ?
C7 P1 Mn1 103.09(14) . . ?
C14 P1 Mn1 125.23(15) . . ?
C14 P1 C7 99.15(19) . . ?
C8 P1 Mn1 117.27(14) . . ?
C8 P1 C7 106.79(19) . . ?
C8 P1 C14 102.62(19) . . ?
N4 N3 Mn1 132.8(3) . . ?
N4 N3 C20 111.0(3) . . ?
C20 N3 Mn1 116.0(3) . . ?
N3 N4 N5 105.6(3) . . ?
N4 N5 C21 111.7(3) . . ?
N4 N5 C22 120.2(3) . . ?
C21 N5 C22 128.2(3) . . ?
C1 N1 Mn1 111.4(2) . . ?
C5 N1 Mn1 130.2(3) . . ?
C5 N1 C1 117.1(3) . . ?
C5 N2 C7 121.4(3) . . ?
C5 N2 C6 120.7(3) . . ?
C7 N2 C6 115.9(3) . . ?
N5 C21 H21 127.9 . . ?
N5 C21 C20 104.2(3) . . ?
C20 C21 H21 127.9 . . ?
N3 C20 C21 107.5(3) . . ?
N3 C20 C1 117.9(3) . . ?
C21 C20 C1 134.6(3) . . ?
N1 C1 C20 114.0(3) . . ?
N1 C1 C2 124.2(4) . . ?
C2 C1 C20 121.7(4) . . ?
C1 C2 H2 121.1 . . ?
C1 C2 C3 117.9(4) . . ?
C3 C2 H2 121.1 . . ?
C2 C3 H3 120.3 . . ?
C4 C3 C2 119.4(4) . . ?
C4 C3 H3 120.3 . . ?
C3 C4 H4 119.9 . . ?
C3 C4 C5 120.2(4) . . ?
C5 C4 H4 119.9 . . ?
N1 C5 N2 118.9(3) . . ?
N1 C5 C4 120.9(4) . . ?
N2 C5 C4 120.1(4) . . ?
P1 C7 H7A 110.2 . . ?
P1 C7 H7B 110.2 . . ?
N2 C7 P1 107.4(3) . . ?
N2 C7 H7A 110.2 . . ?
N2 C7 H7B 110.2 . . ?
H7A C7 H7B 108.5 . . ?
C15 C14 P1 119.9(3) . . ?
C19 C14 P1 121.4(3) . . ?
C19 C14 C15 118.5(4) . . ?
C14 C15 H15 119.8 . . ?
C16 C15 C14 120.4(4) . . ?
C16 C15 H15 119.8 . . ?
C15 C16 H16 119.6 . . ?
C17 C16 C15 120.8(5) . . ?
C17 C16 H16 119.6 . . ?
C16 C17 H17 120.5 . . ?
C16 C17 C18 119.0(5) . . ?
C18 C17 H17 120.5 . . ?
C17 C18 H18 119.5 . . ?
C17 C18 C19 121.0(5) . . ?
C19 C18 H18 119.5 . . ?
C14 C19 C18 120.1(5) . . ?
C14 C19 H19 119.9 . . ?
C18 C19 H19 119.9 . . ?
C13 C8 P1 122.9(3) . . ?
C13 C8 C9 119.5(4) . . ?
C9 C8 P1 117.6(3) . . ?
C8 C13 H13 120.2 . . ?
C8 C13 C12 119.7(5) . . ?
C12 C13 H13 120.2 . . ?
C13 C12 H12 119.6 . . ?
C11 C12 C13 120.8(5) . . ?
C11 C12 H12 119.6 . . ?
C12 C11 H11 120.0 . . ?
C12 C11 C10 120.0(5) . . ?
C10 C11 H11 120.0 . . ?
C11 C10 H10 120.1 . . ?
C11 C10 C9 119.9(5) . . ?
C9 C10 H10 120.1 . . ?
C8 C9 H9 119.9 . . ?
C10 C9 C8 120.2(5) . . ?
C10 C9 H9 119.9 . . ?
N2 C6 H6A 109.5 . . ?
N2 C6 H6B 109.5 . . ?
N2 C6 H6C 109.5 . . ?
H6A C6 H6B 109.5 . . ?
H6A C6 H6C 109.5 . . ?
H6B C6 H6C 109.5 . . ?
C27 C22 N5 119.5(4) . . ?
C27 C22 C23 121.2(4) . . ?
C23 C22 N5 119.3(4) . . ?
C22 C27 H27 120.5 . . ?
C22 C27 C26 119.0(4) . . ?
C26 C27 H27 120.5 . . ?
C27 C26 H26 119.8 . . ?
C25 C26 C27 120.4(4) . . ?
C25 C26 H26 119.8 . . ?
C26 C25 H25 120.2 . . ?
C24 C25 C26 119.7(4) . . ?
C24 C25 H25 120.2 . . ?
C25 C24 H24 119.6 . . ?
C23 C24 C25 120.9(4) . . ?
C23 C24 H24 119.6 . . ?
C22 C23 H23 120.6 . . ?
C24 C23 C22 118.8(4) . . ?
C24 C23 H23 120.6 . . ?
O1 C28 Mn1 178.0(4) . . ?
O2 C29 Mn1 175.1(4) . . ?

loop_
_geom_bond_atom_site_label_1
_geom_bond_atom_site_label_2
_geom_bond_distance
_geom_bond_site_symmetry_2
_geom_bond_publ_flag
Br1 Mn1 2.5491(8) . ?
Mn1 P1 2.2489(12) . ?
Mn1 N3 1.988(3) . ?
Mn1 N1 2.171(3) . ?
Mn1 C28 1.769(4) . ?
Mn1 C29 1.788(5) . ?
P1 C7 1.838(4) . ?
P1 C14 1.836(4) . ?
P1 C8 1.833(4) . ?
O1 C28 1.158(5) . ?
O2 C29 1.111(6) . ?
N3 N4 1.309(5) . ?
N3 C20 1.362(5) . ?
N4 N5 1.354(5) . ?
N5 C21 1.363(5) . ?
N5 C22 1.433(5) . ?
N1 C1 1.369(5) . ?
N1 C5 1.356(5) . ?
N2 C5 1.378(5) . ?
N2 C7 1.457(5) . ?
N2 C6 1.463(5) . ?
C21 H21 0.9500 . ?
C21 C20 1.376(6) . ?
C20 C1 1.456(5) . ?
C1 C2 1.377(5) . ?
C2 H2 0.9500 . ?
C2 C3 1.396(6) . ?
C3 H3 0.9500 . ?
C3 C4 1.366(6) . ?
C4 H4 0.9500 . ?
C4 C5 1.417(5) . ?
C7 H7A 0.9900 . ?
C7 H7B 0.9900 . ?
C14 C15 1.397(6) . ?
C14 C19 1.389(6) . ?
C15 H15 0.9500 . ?
C15 C16 1.394(6) . ?
C16 H16 0.9500 . ?
C16 C17 1.373(8) . ?
C17 H17 0.9500 . ?
C17 C18 1.381(8) . ?
C18 H18 0.9500 . ?
C18 C19 1.396(7) . ?
C19 H19 0.9500 . ?
C8 C13 1.383(6) . ?
C8 C9 1.398(6) . ?
C13 H13 0.9500 . ?
C13 C12 1.390(7) . ?
C12 H12 0.9500 . ?
C12 C11 1.376(9) . ?
C11 H11 0.9500 . ?
C11 C10 1.380(9) . ?
C10 H10 0.9500 . ?
C10 C9 1.388(6) . ?
C9 H9 0.9500 . ?
C6 H6A 0.9800 . ?
C6 H6B 0.9800 . ?
C6 H6C 0.9800 . ?
C22 C27 1.383(6) . ?
C22 C23 1.399(5) . ?
C27 H27 0.9500 . ?
C27 C26 1.390(6) . ?
C26 H26 0.9500 . ?
C26 C25 1.389(6) . ?
C25 H25 0.9500 . ?
C25 C24 1.386(6) . ?
C24 H24 0.9500 . ?
C24 C23 1.377(6) . ?
C23 H23 0.9500 . ?

loop_
_geom_torsion_atom_site_label_1
_geom_torsion_atom_site_label_2
_geom_torsion_atom_site_label_3
_geom_torsion_atom_site_label_4
_geom_torsion
_geom_torsion_site_symmetry_1
_geom_torsion_site_symmetry_2
_geom_torsion_site_symmetry_3
_geom_torsion_site_symmetry_4
_geom_torsion_publ_flag
Mn1 P1 C7 N2 68.0(3) . . . . ?
Mn1 P1 C14 C15 -20.7(4) . . . . ?
Mn1 P1 C14 C19 164.2(3) . . . . ?
Mn1 P1 C8 C13 96.2(4) . . . . ?
Mn1 P1 C8 C9 -81.3(3) . . . . ?
Mn1 N3 N4 N5 -174.2(3) . . . . ?
Mn1 N3 C20 C21 175.1(3) . . . . ?
Mn1 N3 C20 C1 -5.2(5) . . . . ?
Mn1 N1 C1 C20 -11.9(4) . . . . ?
Mn1 N1 C1 C2 165.6(3) . . . . ?
Mn1 N1 C5 N2 21.3(5) . . . . ?
Mn1 N1 C5 C4 -160.4(3) . . . . ?
P1 C14 C15 C16 -175.0(4) . . . . ?
P1 C14 C19 C18 175.8(4) . . . . ?
P1 C8 C13 C12 -178.1(4) . . . . ?
P1 C8 C9 C10 178.0(4) . . . . ?
N3 N4 N5 C21 0.0(4) . . . . ?
N3 N4 N5 C22 178.3(3) . . . . ?
N3 C20 C1 N1 11.8(5) . . . . ?
N3 C20 C1 C2 -165.7(4) . . . . ?
N4 N3 C20 C21 -0.6(5) . . . . ?
N4 N3 C20 C1 179.2(3) . . . . ?
N4 N5 C21 C20 -0.3(4) . . . . ?
N4 N5 C22 C27 169.9(4) . . . . ?
N4 N5 C22 C23 -11.8(6) . . . . ?
N5 C21 C20 N3 0.5(4) . . . . ?
N5 C21 C20 C1 -179.2(4) . . . . ?
N5 C22 C27 C26 178.9(4) . . . . ?
N5 C22 C23 C24 -177.9(4) . . . . ?
N1 C1 C2 C3 -1.2(6) . . . . ?
C21 N5 C22 C27 -12.1(6) . . . . ?
C21 N5 C22 C23 166.2(4) . . . . ?
C21 C20 C1 N1 -168.6(4) . . . . ?
C21 C20 C1 C2 13.9(7) . . . . ?
C20 N3 N4 N5 0.4(4) . . . . ?
C20 C1 C2 C3 176.0(4) . . . . ?
C1 N1 C5 N2 -172.7(3) . . . . ?
C1 N1 C5 C4 5.6(6) . . . . ?
C1 C2 C3 C4 2.8(6) . . . . ?
C2 C3 C4 C5 -0.2(6) . . . . ?
C3 C4 C5 N1 -4.1(6) . . . . ?
C3 C4 C5 N2 174.1(4) . . . . ?
C5 N1 C1 C20 179.6(3) . . . . ?
C5 N1 C1 C2 -3.0(6) . . . . ?
C5 N2 C7 P1 -80.0(4) . . . . ?
C7 P1 C14 C15 92.5(4) . . . . ?
C7 P1 C14 C19 -82.6(4) . . . . ?
C7 P1 C8 C13 -18.7(4) . . . . ?
C7 P1 C8 C9 163.8(3) . . . . ?
C7 N2 C5 N1 29.8(6) . . . . ?
C7 N2 C5 C4 -148.5(4) . . . . ?
C14 P1 C7 N2 -61.6(3) . . . . ?
C14 P1 C8 C13 -122.5(4) . . . . ?
C14 P1 C8 C9 60.0(4) . . . . ?
C14 C15 C16 C17 -1.0(7) . . . . ?
C15 C14 C19 C18 0.6(8) . . . . ?
C15 C16 C17 C18 0.9(8) . . . . ?
C16 C17 C18 C19 -0.1(9) . . . . ?
C17 C18 C19 C14 -0.7(9) . . . . ?
C19 C14 C15 C16 0.2(7) . . . . ?
C8 P1 C7 N2 -167.8(3) . . . . ?
C8 P1 C14 C15 -157.9(3) . . . . ?
C8 P1 C14 C19 27.0(4) . . . . ?
C8 C13 C12 C11 0.0(7) . . . . ?
C13 C8 C9 C10 0.4(7) . . . . ?
C13 C12 C11 C10 1.0(8) . . . . ?
C12 C11 C10 C9 -1.2(8) . . . . ?
C11 C10 C9 C8 0.5(7) . . . . ?
C9 C8 C13 C12 -0.6(7) . . . . ?
C6 N2 C5 N1 -166.6(4) . . . . ?
C6 N2 C5 C4 15.1(6) . . . . ?
C6 N2 C7 P1 115.7(3) . . . . ?
C22 N5 C21 C20 -178.4(4) . . . . ?
C22 C27 C26 C25 -0.7(6) . . . . ?
C27 C22 C23 C24 0.4(6) . . . . ?
C27 C26 C25 C24 -0.1(6) . . . . ?
C26 C25 C24 C23 1.1(7) . . . . ?
C25 C24 C23 C22 -1.3(6) . . . . ?
C23 C22 C27 C26 0.6(6) . . . . ?
